data_9013704
loop_
_publ_author_name
'De Villiers, J. P. R.'
'Liles, D. C.'

_publ_section_title
;
 The crystal-structure and vacancy distribution in 6C pyrrhotite
;
_journal_name_full 'American Mineralogist'
_journal_page_first 148
_journal_page_last 152
_journal_paper_doi 10.2138/am.2010.3266
_journal_volume 95
_journal_year 2010
_chemical_compound_source 'Mponeng Mine, South Africa'
_chemical_formula_sum 'Fe2.747 Ni0.253 S3'
_chemical_name_mineral Pyrrhotite
_space_group_IT_number 9
_symmetry_space_group_name_Hall 'C -2yc'
_symmetry_space_group_name_H-M 'C 1 c 1'
_cell_angle_alpha 90
_cell_angle_beta 101.302
_cell_angle_gamma 90
_cell_length_a 6.8973
_cell_length_b 11.954
_cell_length_c 17.602
_cell_formula_units_Z 16
_cell_volume 1423.147
_database_code_amcsd 0005001
_exptl_crystal_density_diffrn 4.937
_cod_original_formula_sum 'Fe2.747 Ni.253 S3'
_cod_database_code 9013704

loop_
_space_group_symop_operation_xyz
x,y,z
1/2+x,1/2+y,z
x,-y,1/2+z
1/2+x,1/2-y,1/2+z

loop_
_atom_site_aniso_label
_atom_site_aniso_U_11
_atom_site_aniso_U_22
_atom_site_aniso_U_33
_atom_site_aniso_U_12
_atom_site_aniso_U_13
_atom_site_aniso_U_23
Fe1 0.02200 0.04100 0.00800 0.00100 0.00100 -0.00200
Fe2 0.02800 0.03700 0.01400 0.00300 0.00500 0.00100
Fe3 0.01900 0.02600 0.01600 -0.01000 0.00100 -0.00500
Fe4 0.02600 0.04300 0.00900 0.01100 0.00100 0.00100
Fe5 0.02900 0.02200 0.01400 0.00200 0.00500 -0.00300
Fe6 0.02800 0.03000 0.01200 0.01200 0.00000 0.00700
Ni1 0.02800 0.03000 0.01200 0.01200 0.00000 0.00700
Fe7 0.03900 0.02800 0.02900 0.01100 0.00600 -0.00200
Ni2 0.03900 0.02800 0.02900 0.01100 0.00600 -0.00200
Fe8 0.07000 0.01100 0.01900 0.00600 0.00100 -0.00100
Ni3 0.07000 0.01100 0.01900 0.00600 0.00100 -0.00100
Fe9 0.02600 0.01900 0.02000 -0.00200 0.01100 0.00400
Fe10 0.03600 0.02400 0.01700 -0.01000 0.00100 -0.00200
Fe11 0.02600 0.01700 0.00600 0.00000 -0.00100 0.00000
Ni4 0.02600 0.01700 0.00600 0.00000 -0.00100 0.00000
Fe12 0.03200 0.02100 0.01100 -0.00800 0.00800 -0.00500
S1 0.00700 0.00700 0.03200 -0.00200 0.00500 -0.00400
S2 0.00900 0.00900 0.02200 -0.00200 0.00400 -0.00100
S3 0.00800 0.01200 0.01500 0.00600 -0.00100 -0.00100
S4 0.01100 0.01000 0.00900 0.00100 0.00000 0.00000
S5 0.01400 0.00800 0.01300 0.00400 -0.00200 -0.00100
S6 0.00900 0.00800 0.01900 0.00000 0.00100 -0.00300
S7 0.00700 0.01200 0.01300 -0.00200 -0.00500 0.00200
S8 0.01200 0.01400 0.01100 0.00000 -0.00100 0.00300
S9 0.00700 0.01000 0.01600 -0.00300 0.00100 0.00200
S10 0.01100 0.00900 0.02100 0.00000 0.00400 0.00000
S11 0.00800 0.00900 0.02400 0.00300 0.00000 0.00300
S12 0.01300 0.00700 0.00800 -0.00100 0.00300 0.00300

loop_
_atom_site_label
_atom_site_fract_x
_atom_site_fract_y
_atom_site_fract_z
_atom_site_occupancy
_atom_site_U_iso_or_equiv
Fe1 0.12260 0.13150 0.00150 1.00000 0.02400
Fe2 0.22640 0.13140 0.16920 1.00000 0.02600
Fe3 0.28130 0.11250 0.33450 1.00000 0.02100
Fe4 0.39250 0.12990 0.50200 1.00000 0.02600
Fe5 0.47150 0.12650 0.67070 1.00000 0.02200
Fe6 0.53540 0.12420 0.83900 0.89200 0.02400
Ni1 0.53540 0.12420 0.83900 0.10800 0.02400
Fe7 0.64020 0.12110 0.00780 0.66700 0.03200
Ni2 0.64020 0.12110 0.00780 0.33300 0.03200
Fe8 0.69830 0.12930 0.16320 0.55500 0.01300
Ni3 0.69830 0.12930 0.16320 0.44500 0.01300
Fe9 0.81250 0.12110 0.33010 1.00000 0.02100
Fe10 0.86830 0.12570 0.50050 1.00000 0.02600
Fe11 0.95570 0.13480 0.66790 0.87500 0.01700
Ni4 0.95570 0.13480 0.66790 0.12500 0.01700
Fe12 0.06040 0.11280 0.83360 1.00000 0.02100
S1 0.34090 0.04160 0.92400 1.00000 0.01500
S2 0.50600 0.04080 0.25280 1.00000 0.01300
S3 0.67230 0.04360 0.58660 1.00000 0.01200
S4 0.83800 0.04160 0.91800 1.00000 0.01000
S5 0.00400 0.04090 0.24490 1.00000 0.01200
S6 0.17100 0.04190 0.58560 1.00000 0.01200
S7 0.41800 0.20890 0.08240 1.00000 0.01200
S8 0.58600 0.20770 0.41180 1.00000 0.01300
S9 0.75800 0.20860 0.75710 1.00000 0.01100
S10 0.92340 0.20900 0.08740 1.00000 0.01400
S11 0.08990 0.20890 0.42090 1.00000 0.01400
S12 0.25740 0.20770 0.75230 1.00000 0.00900

loop_
_cod_related_entry_id
_cod_related_entry_database
_cod_related_entry_code
1 AMCSD 0005001
